data_4026192
loop_
_publ_author_name
'Lichao Fang'
'Yuan Chen'
'Jun Huang'
'Lianzhu Liu'
'Junmin Quan'
'Chuang-chuang Li'
'Zhen Yang'

_publ_section_title
;
 Formal Synthesis of Cortistatins
;
_journal_name_full 'Journal of Organic Chemistry'
_journal_page_first 2479
_journal_page_last 2487
_journal_paper_doi 10.1021/jo102202t
_journal_volume 76
_journal_year 2011
_chemical_formula_sum 'C25 H36 O4 Si'
_chemical_formula_weight 428.63
_chemical_name_systematic
; 
 ? 
;
_space_group_IT_number 14
_symmetry_cell_setting monoclinic
_symmetry_space_group_name_Hall '-P 2ybc'
_symmetry_space_group_name_H-M 'P 1 21/c 1'
_atom_sites_solution_hydrogens geom
_atom_sites_solution_primary direct
_atom_sites_solution_secondary difmap
_audit_creation_method SHELXL-97
_cell_angle_alpha 90.00
_cell_angle_beta 97.02(3)
_cell_angle_gamma 90.00
_cell_formula_units_Z 4
_cell_length_a 18.718(4)
_cell_length_b 8.9611(18)
_cell_length_c 14.835(3)
_cell_measurement_reflns_used 8847
_cell_measurement_temperature 293(2)
_cell_measurement_theta_max 27.48
_cell_measurement_theta_min 2.52
_cell_volume 2469.7(9)
_computing_cell_refinement Rapid-AUTO
_computing_data_collection 'Rapid-AUTO (Rigaku,2000)'
_computing_data_reduction 'CrystalStructure (Rigaku/MSC,2000)'
_computing_molecular_graphics 'Siemens SHELXTL V4.2,(Sheldrick,1990)'
_computing_publication_material SHELXL-97,(Sheldrick,1997)
_computing_structure_refinement SHELXL-97,(Sheldrick,1997)
_computing_structure_solution SHELXS-97,(Sheldrick,1997)
_diffrn_ambient_temperature 293(2)
_diffrn_detector_area_resol_mean 10.00
_diffrn_measured_fraction_theta_full 0.994
_diffrn_measured_fraction_theta_max 0.994
_diffrn_measurement_device_type 'Rigaku RAXIS RAPID IP'
_diffrn_measurement_method \W
_diffrn_radiation_monochromator graphite
_diffrn_radiation_source 'fine-focus sealed tube'
_diffrn_radiation_type MoK\a
_diffrn_radiation_wavelength 0.71073
_diffrn_reflns_av_R_equivalents 0.0710
_diffrn_reflns_av_sigmaI/netI 0.1751
_diffrn_reflns_limit_h_max 24
_diffrn_reflns_limit_h_min -24
_diffrn_reflns_limit_k_max 9
_diffrn_reflns_limit_k_min -11
_diffrn_reflns_limit_l_max 19
_diffrn_reflns_limit_l_min -19
_diffrn_reflns_number 8847
_diffrn_reflns_theta_full 27.48
_diffrn_reflns_theta_max 27.48
_diffrn_reflns_theta_min 2.52
_diffrn_standards_decay_% 0
_diffrn_standards_interval_count 0
_diffrn_standards_interval_time 0
_diffrn_standards_number 0
_exptl_absorpt_coefficient_mu 0.121
_exptl_absorpt_correction_T_max 0.9645
_exptl_absorpt_correction_T_min 0.9530
_exptl_absorpt_process_details
; 
                                  HIGASHI, T. (1995). Abscor-empirical 
                                  Absorption Correction based on Fourier 
                                  Series Approximation. 
                                  Rigaku Corporation,Tokyo,Japan. 
;
_exptl_crystal_density_diffrn 1.153
_exptl_crystal_F_000 928
_exptl_crystal_size_max 0.40
_exptl_crystal_size_mid 0.40
_exptl_crystal_size_min 0.30
_refine_diff_density_max 0.548
_refine_diff_density_min -0.418
_refine_diff_density_rms 0.051
_refine_ls_extinction_coef 0.0125(8)
_refine_ls_extinction_expression Fc^*^=kFc[1+0.001xFc^2^\l^3^/sin(2\q)]^-1/4^
_refine_ls_extinction_method SHELXL
_refine_ls_goodness_of_fit_ref 1.001
_refine_ls_hydrogen_treatment none
_refine_ls_matrix_type full
_refine_ls_number_parameters 278
_refine_ls_number_reflns 5635
_refine_ls_number_restraints 0
_refine_ls_restrained_S_all 1.001
_refine_ls_R_factor_all 0.1592
_refine_ls_R_factor_gt 0.0607
_refine_ls_shift/su_max 0.000
_refine_ls_shift/su_mean 0.000
_refine_ls_structure_factor_coef Fsqd
_refine_ls_weighting_details 'calc w=1/[\s^2^(Fo^2^)+(0.0300P)^2^+0.0000P] where P=(Fo^2^+2Fc^2^)/3'
_refine_ls_weighting_scheme calc
_refine_ls_wR_factor_gt 0.1160
_refine_ls_wR_factor_ref 0.1250
_reflns_number_gt 1871
_reflns_number_total 5635
_reflns_threshold_expression >2sigma(I)
_cod_data_source_file jo102202t_si_002.cif
_cod_data_source_block flc1
_cod_original_cell_volume 2469.6(9)
_cod_database_code 4026192

loop_
_symmetry_equiv_pos_as_xyz
'x, y, z'
'-x, y+1/2, -z+1/2'
'-x, -y, -z'
'x, -y-1/2, z-1/2'

loop_
_atom_site_label
_atom_site_type_symbol
_atom_site_fract_x
_atom_site_fract_y
_atom_site_fract_z
_atom_site_U_iso_or_equiv
_atom_site_adp_type
_atom_site_occupancy
_atom_site_symmetry_multiplicity
_atom_site_calc_flag
_atom_site_refinement_flags
C1 C 0.4390(2) -0.0151(4) 1.15678(19) 0.0545(9) Uani 1 1 d .
C2 C 0.49544(19) -0.1215(3) 1.13967(18) 0.0559(9) Uani 1 1 d .
H2 H 0.4860 -0.2234 1.1413 0.067 Uiso 1 1 calc R
C3 C 0.55966(18) -0.0752(3) 1.12194(18) 0.0513(8) Uani 1 1 d .
H3 H 0.5925 -0.1461 1.1069 0.062 Uiso 1 1 calc R
C4 C 0.58181(15) 0.0844(3) 1.12494(18) 0.0414(7) Uani 1 1 d .
C5 C 0.51978(16) 0.1910(3) 1.12918(17) 0.0418(8) Uani 1 1 d .
C6 C 0.45480(16) 0.1434(4) 1.14517(17) 0.0504(8) Uani 1 1 d .
H6 H 0.4185 0.2130 1.1490 0.061 Uiso 1 1 calc R
C7 C 0.64123(15) 0.1144(3) 1.20443(18) 0.0502(8) Uani 1 1 d .
H7A H 0.6207 0.1456 1.2583 0.060 Uiso 1 1 calc R
H7B H 0.6705 0.0262 1.2186 0.060 Uiso 1 1 calc R
C8 C 0.68571(14) 0.2402(3) 1.16887(17) 0.0463(8) Uani 1 1 d .
H8A H 0.7362 0.2130 1.1732 0.056 Uiso 1 1 calc R
H8B H 0.6811 0.3317 1.2026 0.056 Uiso 1 1 calc R
C9 C 0.65304(14) 0.2585(3) 1.06863(18) 0.0378(7) Uani 1 1 d .
C10 C 0.59505(14) 0.3823(3) 1.05653(18) 0.0389(7) Uani 1 1 d .
H10 H 0.5730 0.3722 0.9934 0.047 Uiso 1 1 d R
C11 C 0.53452(15) 0.3518(3) 1.11246(17) 0.0393(7) Uani 1 1 d .
C12 C 0.70450(14) 0.2886(3) 0.99918(17) 0.0386(7) Uani 1 1 d .
H12 H 0.6743 0.2865 0.9404 0.046 Uiso 1 1 d R
C13 C 0.73967(14) 0.4444(3) 1.00450(18) 0.0425(7) Uani 1 1 d .
C14 C 0.68070(15) 0.5631(3) 0.9952(2) 0.0543(8) Uani 1 1 d .
H14A H 0.6560 0.5609 0.9338 0.065 Uiso 1 1 calc R
H14B H 0.7026 0.6607 1.0052 0.065 Uiso 1 1 calc R
C15 C 0.62536(15) 0.5400(3) 1.0625(2) 0.0512(8) Uani 1 1 d .
H15A H 0.6481 0.5585 1.1238 0.061 Uiso 1 1 calc R
H15B H 0.5864 0.6110 1.0495 0.061 Uiso 1 1 calc R
C16 C 0.76693(16) 0.1805(3) 0.9881(2) 0.0582(9) Uani 1 1 d .
H16A H 0.7496 0.0899 0.9571 0.070 Uiso 1 1 calc R
H16B H 0.7932 0.1548 1.0465 0.070 Uiso 1 1 calc R
C17 C 0.81433(16) 0.2725(3) 0.9300(2) 0.0616(9) Uani 1 1 d .
H17A H 0.8638 0.2748 0.9585 0.074 Uiso 1 1 calc R
H17B H 0.8133 0.2289 0.8700 0.074 Uiso 1 1 calc R
C18 C 0.78233(15) 0.4318(3) 0.92333(19) 0.0507(8) Uani 1 1 d .
H18 H 0.7489 0.4397 0.8673 0.061 Uiso 1 1 d R
C19 C 0.79251(15) 0.4726(3) 1.09112(18) 0.0599(9) Uani 1 1 d .
H19A H 0.7663 0.4766 1.1428 0.090 Uiso 1 1 calc R
H19B H 0.8170 0.5657 1.0855 0.090 Uiso 1 1 calc R
H19C H 0.8271 0.3931 1.0990 0.090 Uiso 1 1 calc R
C20 C 0.8614(2) 0.5505(5) 0.7341(3) 0.1423(19) Uani 1 1 d .
H20A H 0.8171 0.5049 0.7085 0.213 Uiso 1 1 calc R
H20B H 0.8969 0.4745 0.7499 0.213 Uiso 1 1 calc R
H20C H 0.8780 0.6170 0.6904 0.213 Uiso 1 1 calc R
C21 C 0.9313(3) 0.9044(5) 0.8103(3) 0.181(3) Uani 1 1 d .
H21A H 0.9707 0.9678 0.8335 0.271 Uiso 1 1 calc R
H21B H 0.8878 0.9621 0.8008 0.271 Uiso 1 1 calc R
H21C H 0.9409 0.8617 0.7537 0.271 Uiso 1 1 calc R
C22 C 0.9931(2) 0.6839(6) 0.8897(3) 0.172(2) Uani 1 1 d .
H22A H 1.0280 0.7300 0.8564 0.258 Uiso 1 1 calc R
H22B H 0.9827 0.5852 0.8665 0.258 Uiso 1 1 calc R
H22C H 1.0119 0.6780 0.9528 0.258 Uiso 1 1 calc R
C23 C 0.9101(3) 0.8444(5) 0.9715(3) 0.159(2) Uani 1 1 d .
H23A H 0.8655 0.8987 0.9652 0.238 Uiso 1 1 calc R
H23B H 0.9489 0.9106 0.9924 0.238 Uiso 1 1 calc R
H23C H 0.9080 0.7651 1.0145 0.238 Uiso 1 1 calc R
C24 C 0.9226(2) 0.7787(4) 0.8790(3) 0.0919(12) Uani 1 1 d .
C25 C 0.76159(18) 0.7739(4) 0.8118(3) 0.1228(16) Uani 1 1 d .
H25A H 0.7645 0.8594 0.8511 0.184 Uiso 1 1 calc R
H25B H 0.7204 0.7151 0.8215 0.184 Uiso 1 1 calc R
H25C H 0.7571 0.8063 0.7497 0.184 Uiso 1 1 calc R
O1 O 0.38049(12) -0.0562(3) 1.17755(14) 0.0744(7) Uani 1 1 d .
O2 O 0.49713(10) 0.4514(2) 1.13785(12) 0.0536(6) Uani 1 1 d .
O3 O 0.61735(9) 0.11813(19) 1.04649(11) 0.0407(5) Uani 1 1 d .
O4 O 0.83694(10) 0.5428(2) 0.92210(13) 0.0597(6) Uani 1 1 d .
Si1 Si 0.84623(6) 0.65713(12) 0.83755(7) 0.0783(4) Uani 1 1 d .

loop_
_atom_site_aniso_label
_atom_site_aniso_U_11
_atom_site_aniso_U_22
_atom_site_aniso_U_33
_atom_site_aniso_U_23
_atom_site_aniso_U_13
_atom_site_aniso_U_12
C1 0.067(3) 0.064(3) 0.0327(19) 0.0072(15) 0.0056(18) -0.007(2)
C2 0.086(3) 0.041(2) 0.040(2) 0.0012(15) 0.0089(18) -0.016(2)
C3 0.070(2) 0.039(2) 0.046(2) -0.0002(15) 0.0111(17) 0.0002(19)
C4 0.051(2) 0.0367(19) 0.0374(18) 0.0004(13) 0.0074(15) 0.0005(17)
C5 0.052(2) 0.042(2) 0.0306(17) 0.0031(13) 0.0030(15) 0.0040(18)
C6 0.052(2) 0.057(2) 0.0424(19) 0.0036(15) 0.0055(16) 0.0094(19)
C7 0.061(2) 0.052(2) 0.0362(18) 0.0032(14) -0.0006(15) 0.0150(17)
C8 0.052(2) 0.0457(19) 0.0409(19) -0.0004(15) 0.0032(15) 0.0108(17)
C9 0.0443(18) 0.0333(17) 0.0357(17) -0.0025(13) 0.0043(14) 0.0059(16)
C10 0.0449(18) 0.0318(18) 0.0393(18) 0.0005(13) 0.0025(14) 0.0084(16)
C11 0.0416(19) 0.044(2) 0.0303(17) 0.0010(14) -0.0024(14) 0.0094(17)
C12 0.0438(18) 0.0360(19) 0.0351(18) -0.0007(12) 0.0019(14) 0.0060(16)
C13 0.0425(18) 0.0418(19) 0.0432(19) 0.0003(14) 0.0051(15) 0.0073(17)
C14 0.057(2) 0.0371(19) 0.070(2) 0.0040(16) 0.0124(17) -0.0015(18)
C15 0.050(2) 0.038(2) 0.066(2) -0.0007(16) 0.0106(17) 0.0113(17)
C16 0.065(2) 0.044(2) 0.068(2) -0.0035(17) 0.0211(18) 0.0098(19)
C17 0.061(2) 0.059(2) 0.069(2) -0.0078(17) 0.0249(18) 0.003(2)
C18 0.048(2) 0.052(2) 0.053(2) 0.0010(16) 0.0067(16) -0.0061(19)
C19 0.059(2) 0.068(2) 0.051(2) -0.0114(16) -0.0021(17) -0.0095(19)
C20 0.175(5) 0.173(4) 0.089(3) -0.058(3) 0.056(3) -0.075(4)
C21 0.176(5) 0.149(5) 0.207(6) 0.080(4) -0.015(4) -0.095(4)
C22 0.048(3) 0.236(6) 0.224(7) -0.005(5) -0.013(3) -0.003(4)
C23 0.186(5) 0.163(5) 0.130(4) -0.071(4) 0.029(4) -0.090(4)
C24 0.087(3) 0.092(3) 0.098(3) 0.010(3) 0.016(2) -0.030(3)
C25 0.085(3) 0.130(4) 0.149(4) 0.069(3) -0.005(3) 0.024(3)
O1 0.0761(17) 0.0889(18) 0.0615(16) 0.0106(13) 0.0216(13) -0.0206(15)
O2 0.0580(14) 0.0478(14) 0.0568(14) 0.0024(11) 0.0153(11) 0.0179(12)
O3 0.0529(13) 0.0338(12) 0.0364(12) -0.0034(8) 0.0098(9) -0.0009(10)
O4 0.0495(13) 0.0609(14) 0.0685(15) 0.0078(12) 0.0068(11) -0.0108(12)
Si1 0.0758(8) 0.0861(8) 0.0747(8) 0.0051(6) 0.0160(6) -0.0237(7)

loop_
_atom_type_symbol
_atom_type_description
_atom_type_scat_dispersion_real
_atom_type_scat_dispersion_imag
_atom_type_scat_source
C C 0.0033 0.0016 'International Tables Vol C Tables 4.2.6.8 and 6.1.1.4'
H H 0.0000 0.0000 'International Tables Vol C Tables 4.2.6.8 and 6.1.1.4'
O O 0.0106 0.0060 'International Tables Vol C Tables 4.2.6.8 and 6.1.1.4'
Si Si 0.0817 0.0704 'International Tables Vol C Tables 4.2.6.8 and 6.1.1.4'

loop_
_geom_angle_atom_site_label_1
_geom_angle_atom_site_label_2
_geom_angle_atom_site_label_3
_geom_angle
O1 C1 C6 121.2(3)
O1 C1 C2 122.0(3)
C6 C1 C2 116.7(3)
C3 C2 C1 121.2(3)
C3 C2 H2 119.4
C1 C2 H2 119.4
C2 C3 C4 123.4(3)
C2 C3 H3 118.3
C4 C3 H3 118.3
O3 C4 C3 109.4(2)
O3 C4 C5 109.5(2)
C3 C4 C5 113.4(2)
O3 C4 C7 102.7(2)
C3 C4 C7 111.3(2)
C5 C4 C7 110.1(2)
C6 C5 C11 121.9(3)
C6 C5 C4 121.7(3)
C11 C5 C4 116.4(3)
C5 C6 C1 122.1(3)
C5 C6 H6 118.9
C1 C6 H6 118.9
C8 C7 C4 103.7(2)
C8 C7 H7A 111.0
C4 C7 H7A 111.0
C8 C7 H7B 111.0
C4 C7 H7B 111.0
H7A C7 H7B 109.0
C7 C8 C9 104.0(2)
C7 C8 H8A 111.0
C9 C8 H8A 111.0
C7 C8 H8B 111.0
C9 C8 H8B 111.0
H8A C8 H8B 109.0
O3 C9 C12 108.3(2)
O3 C9 C8 104.1(2)
C12 C9 C8 117.6(2)
O3 C9 C10 107.4(2)
C12 C9 C10 106.8(2)
C8 C9 C10 112.2(2)
C11 C10 C15 115.8(2)
C11 C10 C9 111.7(2)
C15 C10 C9 114.1(2)
C11 C10 H10 104.6
C15 C10 H10 104.6
C9 C10 H10 104.6
O2 C11 C5 122.0(3)
O2 C11 C10 122.3(3)
C5 C11 C10 115.6(3)
C9 C12 C13 115.4(2)
C9 C12 C16 120.8(2)
C13 C12 C16 104.5(2)
C9 C12 H12 104.9
C13 C12 H12 105.0
C16 C12 H12 104.8
C14 C13 C18 115.0(2)
C14 C13 C12 109.1(2)
C18 C13 C12 98.8(2)
C14 C13 C19 110.1(2)
C18 C13 C19 108.9(2)
C12 C13 C19 114.6(2)
C13 C14 C15 112.6(2)
C13 C14 H14A 109.1
C15 C14 H14A 109.1
C13 C14 H14B 109.1
C15 C14 H14B 109.1
H14A C14 H14B 107.8
C10 C15 C14 111.3(2)
C10 C15 H15A 109.4
C14 C15 H15A 109.4
C10 C15 H15B 109.4
C14 C15 H15B 109.4
H15A C15 H15B 108.0
C12 C16 C17 102.6(2)
C12 C16 H16A 111.2
C17 C16 H16A 111.2
C12 C16 H16B 111.2
C17 C16 H16B 111.2
H16A C16 H16B 109.2
C18 C17 C16 106.4(2)
C18 C17 H17A 110.4
C16 C17 H17A 110.4
C18 C17 H17B 110.4
C16 C17 H17B 110.4
H17A C17 H17B 108.6
O4 C18 C13 113.7(2)
O4 C18 C17 111.8(2)
C13 C18 C17 104.7(2)
O4 C18 H18 108.8
C13 C18 H18 108.8
C17 C18 H18 108.8
C13 C19 H19A 109.5
C13 C19 H19B 109.5
H19A C19 H19B 109.5
C13 C19 H19C 109.5
H19A C19 H19C 109.5
H19B C19 H19C 109.5
Si1 C20 H20A 109.5
Si1 C20 H20B 109.5
H20A C20 H20B 109.5
Si1 C20 H20C 109.5
H20A C20 H20C 109.5
H20B C20 H20C 109.5
C24 C21 H21A 109.5
C24 C21 H21B 109.5
H21A C21 H21B 109.5
C24 C21 H21C 109.5
H21A C21 H21C 109.5
H21B C21 H21C 109.5
C24 C22 H22A 109.5
C24 C22 H22B 109.5
H22A C22 H22B 109.5
C24 C22 H22C 109.5
H22A C22 H22C 109.5
H22B C22 H22C 109.5
C24 C23 H23A 109.5
C24 C23 H23B 109.5
H23A C23 H23B 109.5
C24 C23 H23C 109.5
H23A C23 H23C 109.5
H23B C23 H23C 109.5
C23 C24 C21 110.5(4)
C23 C24 C22 109.7(4)
C21 C24 C22 108.0(4)
C23 C24 Si1 109.1(3)
C21 C24 Si1 110.6(3)
C22 C24 Si1 108.9(3)
Si1 C25 H25A 109.5
Si1 C25 H25B 109.5
H25A C25 H25B 109.5
Si1 C25 H25C 109.5
H25A C25 H25C 109.5
H25B C25 H25C 109.5
C4 O3 C9 104.20(19)
C18 O4 Si1 125.88(18)
O4 Si1 C24 105.29(15)
O4 Si1 C20 110.50(16)
C24 Si1 C20 112.89(19)
O4 Si1 C25 109.50(15)
C24 Si1 C25 109.62(19)
C20 Si1 C25 109.0(2)

loop_
_geom_bond_atom_site_label_1
_geom_bond_atom_site_label_2
_geom_bond_distance
C1 O1 1.230(3)
C1 C6 1.465(4)
C1 C2 1.469(4)
C2 C3 1.328(4)
C2 H2 0.9300
C3 C4 1.488(4)
C3 H3 0.9300
C4 O3 1.442(3)
C4 C5 1.511(3)
C4 C7 1.543(3)
C5 C6 1.337(4)
C5 C11 1.493(4)
C6 H6 0.9300
C7 C8 1.533(3)
C7 H7A 0.9700
C7 H7B 0.9700
C8 C9 1.546(3)
C8 H8A 0.9700
C8 H8B 0.9700
C9 O3 1.443(3)
C9 C12 1.518(3)
C9 C10 1.547(3)
C10 C11 1.509(4)
C10 C15 1.522(3)
C10 H10 0.9800
C11 O2 1.222(3)
C12 C13 1.542(3)
C12 C16 1.542(3)
C12 H12 0.9800
C13 C14 1.527(3)
C13 C18 1.528(4)
C13 C19 1.544(3)
C14 C15 1.539(4)
C14 H14A 0.9700
C14 H14B 0.9700
C15 H15A 0.9700
C15 H15B 0.9700
C16 C17 1.549(4)
C16 H16A 0.9700
C16 H16B 0.9700
C17 C18 1.546(4)
C17 H17A 0.9700
C17 H17B 0.9700
C18 O4 1.428(3)
C18 H18 0.9800
C19 H19A 0.9600
C19 H19B 0.9600
C19 H19C 0.9600
C20 Si1 1.859(4)
C20 H20A 0.9600
C20 H20B 0.9600
C20 H20C 0.9600
C21 C24 1.541(5)
C21 H21A 0.9600
C21 H21B 0.9600
C21 H21C 0.9600
C22 C24 1.561(5)
C22 H22A 0.9600
C22 H22B 0.9600
C22 H22C 0.9600
C23 C24 1.537(5)
C23 H23A 0.9600
C23 H23B 0.9600
C23 H23C 0.9600
C24 Si1 1.842(4)
C25 Si1 1.898(3)
C25 H25A 0.9600
C25 H25B 0.9600
C25 H25C 0.9600
O4 Si1 1.645(2)
